data_2022075
loop_
_publ_author_name
'Jha, Kunal Kumar'
'Gruza, Barbara'
'Kumar, Prashant'
'Chodkiewicz, Michal Leszek'
'Dominiak, Paulina Maria'

_publ_section_title
;
 TAAM: a reliable and user friendly tool for hydrogen-atom location using
 routine X-ray diffraction data
;
_journal_issue 3
_journal_name_full 'Acta Crystallographica Section B Structural Science, Crystal Engineering and Materials'
_journal_paper_doi 10.1107/S2052520620002917
_journal_volume 76
_journal_year 2020
_chemical_formula_moiety 'C10 H10 N4 O2'
_chemical_formula_sum 'C10 H10 N4 O2'
_chemical_formula_weight 218.21
_space_group_crystal_system monoclinic
_space_group_IT_number 14
_space_group_name_Hall '-P 2ybc'
_space_group_name_H-M_alt 'P 1 21/c 1'
_symmetry_Int_Tables_number 14
_audit_creation_date 2019-09-27
_audit_creation_method
;
Olex2 1.2
(compiled 2018.05.29 svn.r3508 for OlexSys, GUI svn.r5506)
;
_cell_angle_alpha 90
_cell_angle_beta 97.238(2)
_cell_angle_gamma 90
_cell_formula_units_Z 8
_cell_length_a 11.0299(2)
_cell_length_b 10.0921(2)
_cell_length_c 18.6365(3)
_cell_measurement_temperature 100
_cell_volume 2057.99(7)
_computing_molecular_graphics 'Olex2 (Dolomanov et al., 2009)'
_computing_publication_material 'Olex2 (Dolomanov et al., 2009)'
_computing_structure_refinement 'olex2.refine (Bourhis et al., 2015)'
_diffrn_ambient_temperature 100.0(10)
_diffrn_measured_fraction_theta_full 0.6651
_diffrn_measured_fraction_theta_max 0.6651
_diffrn_measurement_device_type 'Xcalibur, Eos'
_diffrn_radiation_type MoK\a
_diffrn_radiation_wavelength 0.71073
_diffrn_reflns_av_R_equivalents 0.0000
_diffrn_reflns_av_unetI/netI 0.0339
_diffrn_reflns_limit_h_max 24
_diffrn_reflns_limit_h_min -24
_diffrn_reflns_limit_k_max 22
_diffrn_reflns_limit_k_min 0
_diffrn_reflns_limit_l_max 40
_diffrn_reflns_limit_l_min 0
_diffrn_reflns_number 15247
_diffrn_reflns_theta_full 51.4134
_diffrn_reflns_theta_max 51.41
_diffrn_reflns_theta_min 2.87
_exptl_absorpt_coefficient_mu 0.103
_exptl_crystal_density_diffrn 1.4085
_exptl_crystal_F_000 912.4216
_refine_diff_density_max 0.7285
_refine_diff_density_min -0.5589
_refine_diff_density_rms 0.0513
_refine_ls_d_res_high 0.4546
_refine_ls_d_res_low 7.0976
_refine_ls_goodness_of_fit_ref 1.0398
_refine_ls_hydrogen_treatment refall
_refine_ls_matrix_type full
_refine_ls_number_constraints 0
_refine_ls_number_parameters 369
_refine_ls_number_reflns 15247
_refine_ls_number_restraints 0
_refine_ls_restrained_S_all 1.0398
_refine_ls_R_factor_all 0.0343
_refine_ls_R_factor_gt 0.0341
_refine_ls_shift/su_max 0.0005
_refine_ls_shift/su_mean 0.0000
_refine_ls_structure_factor_coef Fsqd
_refine_ls_weighting_details 'w=1/[\s^2^(Fo^2^)+(0.0107P)^2^+0.1183P] where P=(Fo^2^+2Fc^2^)/3'
_refine_ls_weighting_scheme calc
_refine_ls_wR_factor_gt 0.0621
_refine_ls_wR_factor_ref 0.0622
_reflns_Friedel_coverage 0.0
_reflns_limit_h_max 24
_reflns_limit_h_min -24
_reflns_limit_k_max 22
_reflns_limit_k_min 0
_reflns_limit_l_max 40
_reflns_limit_l_min 0
_reflns_number_gt 15215
_reflns_number_total 15247
_reflns_threshold_expression I>=2u(I)
_cod_data_source_file 67_TAAM_iso_max.cif
_cod_data_source_block 67_TAAM_iso_max
_cod_depositor_comments
;

2022-12-20
Z value and formula fixed to values more according to usual
chemical conventions.                 miguel
;
_cod_original_formula_sum 'C20 H20 N8 O4'
_cod_original_formula_weight 436.43
_cod_original_formula_moiety '2(C10 H10 N4 O2)'
_cod_original_formula_units_Z 4
_cod_database_code 2022075
_olex2_refinement_description
;
;
_olex2_submission_special_instructions 'No special instructions were received'

loop_
_space_group_symop_id
_space_group_symop_operation_xyz
1 x,y,z
2 -x,y+1/2,-z+1/2
3 -x,-y,-z
4 x,-y-1/2,z-1/2

loop_
_atom_site_label
_atom_site_type_symbol
_atom_site_fract_x
_atom_site_fract_y
_atom_site_fract_z
_atom_site_U_iso_or_equiv
_atom_site_adp_type
_atom_site_occupancy
_atom_site_refinement_flags_posn
C1 C 0.20135(3) 0.47962(3) 0.052465(17) 0.01384(5) Uani 1.000000 .
C2 C 0.14938(4) 0.35854(4) 0.06739(2) 0.01980(6) Uani 1.000000 .
C3 C 0.10420(4) 0.27372(4) 0.01156(2) 0.02179(7) Uani 1.000000 .
C4 C 0.11305(4) 0.31205(4) -0.05957(2) 0.01892(6) Uani 1.000000 .
C5 C 0.16337(4) 0.43317(4) -0.074774(19) 0.01805(6) Uani 1.000000 .
C6 C 0.20863(3) 0.52105(3) -0.018859(17) 0.01492(5) Uani 1.000000 .
N6 N 0.26356(4) 0.63784(4) -0.034041(18) 0.02306(7) Uani 1.000000 .
N1 N 0.25181(3) 0.56180(3) 0.111941(14) 0.01283(4) Uani 1.000000 .
C9 C 0.18793(3) 0.63548(4) 0.156110(18) 0.01417(5) Uani 1.000000 .
C8 C 0.27627(3) 0.68677(3) 0.206878(17) 0.01313(4) Uani 1.000000 .
N8 N 0.25563(3) 0.76819(3) 0.266616(17) 0.01734(5) Uani 1.000000 .
O81 O 0.15010(4) 0.80036(4) 0.272545(19) 0.02552(6) Uani 1.000000 .
O82 O 0.34403(4) 0.80030(4) 0.309797(19) 0.02880(7) Uani 1.000000 .
N2 N 0.39120(3) 0.64789(3) 0.196002(15) 0.01359(4) Uani 1.000000 .
C7 C 0.37399(3) 0.57151(3) 0.138265(17) 0.01332(4) Uani 1.000000 .
C71 C 0.47020(4) 0.49879(5) 0.10591(2) 0.02088(7) Uani 1.000000 .
C1A C 0.67126(3) 0.94116(3) 0.151207(17) 0.01273(4) Uani 1.000000 .
C2A C 0.74254(3) 1.02703(4) 0.11567(2) 0.01635(5) Uani 1.000000 .
C3A C 0.86754(4) 1.03514(4) 0.13703(2) 0.01869(6) Uani 1.000000 .
C4A C 0.91980(3) 0.95472(4) 0.19359(2) 0.01691(5) Uani 1.000000 .
C5A C 0.84901(3) 0.86725(4) 0.227865(19) 0.01547(5) Uani 1.000000 .
C6A C 0.72159(3) 0.85912(3) 0.208073(18) 0.01374(5) Uani 1.000000 .
N6A N 0.65047(3) 0.77757(4) 0.24460(2) 0.02268(7) Uani 1.000000 .
N1A N 0.54301(3) 0.93186(3) 0.126322(15) 0.01264(4) Uani 1.000000 .
C9A C 0.44951(3) 0.98789(3) 0.157699(18) 0.01374(5) Uani 1.000000 .
C8A C 0.34639(3) 0.94992(3) 0.113310(18) 0.01294(4) Uani 1.000000 .
N8A N 0.22285(3) 0.98464(3) 0.120486(18) 0.01543(4) Uani 1.000000 .
O81A O 0.20553(3) 1.05956(4) 0.17048(2) 0.02376(6) Uani 1.000000 .
O82A O 0.14120(3) 0.93922(4) 0.077201(19) 0.02361(6) Uani 1.000000 .
N2A N 0.37246(3) 0.87359(3) 0.056889(16) 0.01400(4) Uani 1.000000 .
C7A C 0.49263(3) 0.86427(3) 0.065557(18) 0.01365(5) Uani 1.000000 .
C71A C 0.56654(4) 0.79446(4) 0.01613(2) 0.01999(6) Uani 1.000000 .
H5 H 0.1695(8) 0.4628(9) -0.1289(5) 0.041(2) Uiso 1.000000 .
H4 H 0.0818(8) 0.2455(9) -0.1035(5) 0.040(2) Uiso 1.000000 .
H3 H 0.0633(9) 0.1806(10) 0.0225(5) 0.046(3) Uiso 1.000000 .
H2 H 0.1464(9) 0.3311(9) 0.1232(5) 0.045(2) Uiso 1.000000 .
H5A H 0.8909(8) 0.8004(9) 0.2688(4) 0.036(2) Uiso 1.000000 .
H4A H 1.0150(8) 0.9590(8) 0.2106(4) 0.036(2) Uiso 1.000000 .
H3A H 0.9231(8) 1.1002(9) 0.1099(5) 0.038(2) Uiso 1.000000 .
H2A H 0.7003(8) 1.0859(8) 0.0715(5) 0.034(2) Uiso 1.000000 .
H6a H 0.2538(8) 0.6640(9) -0.0851(5) 0.042(2) Uiso 1.000000 .
H6b H 0.2680(8) 0.7084(9) 0.0012(5) 0.040(2) Uiso 1.000000 .
H9 H 0.0929(8) 0.6442(9) 0.1486(4) 0.037(2) Uiso 1.000000 .
H71a H 0.4632(9) 0.3953(10) 0.1164(5) 0.053(3) Uiso 1.000000 .
H71b H 0.4572(9) 0.5107(10) 0.0497(5) 0.050(3) Uiso 1.000000 .
H71c H 0.5582(9) 0.5344(10) 0.1284(5) 0.051(3) Uiso 1.000000 .
H6Aa H 0.6935(8) 0.7055(9) 0.2716(5) 0.040(2) Uiso 1.000000 .
H6Ab H 0.5671(9) 0.7568(9) 0.2234(5) 0.038(2) Uiso 1.000000 .
H9A H 0.4661(7) 1.0462(8) 0.2039(4) 0.033(2) Uiso 1.000000 .
H71d H 0.6229(9) 0.8609(11) -0.0073(5) 0.056(3) Uiso 1.000000 .
H71e H 0.6264(9) 0.7240(10) 0.0442(5) 0.048(3) Uiso 1.000000 .
H71f H 0.5075(11) 0.7468(12) -0.0236(6) 0.071(3) Uiso 1.000000 .

loop_
_atom_site_aniso_label
_atom_site_aniso_U_11
_atom_site_aniso_U_22
_atom_site_aniso_U_33
_atom_site_aniso_U_12
_atom_site_aniso_U_13
_atom_site_aniso_U_23
C1 0.01682(12) 0.01400(11) 0.01021(9) -0.00231(9) -0.00016(8) -0.00107(8)
C2 0.02586(16) 0.01716(13) 0.01608(13) -0.00657(12) 0.00151(12) 0.00008(10)
C3 0.02590(17) 0.01647(13) 0.02220(15) -0.00638(12) -0.00011(13) -0.00246(12)
C4 0.01943(14) 0.01695(13) 0.01899(13) -0.00050(11) -0.00306(11) -0.00588(11)
C5 0.02248(15) 0.01842(13) 0.01221(11) -0.00114(11) -0.00198(10) -0.00365(10)
C6 0.01918(13) 0.01486(11) 0.01010(10) -0.00179(10) -0.00060(9) -0.00113(8)
N6 0.0375(2) 0.01901(13) 0.01234(10) -0.00910(13) 0.00179(11) 0.00042(9)
N1 0.01397(10) 0.01444(10) 0.00975(8) -0.00073(8) 0.00024(7) -0.00128(7)
C9 0.01335(11) 0.01650(12) 0.01244(10) 0.00027(9) 0.00075(8) -0.00158(9)
C8 0.01531(11) 0.01349(10) 0.01049(9) -0.00012(9) 0.00126(8) -0.00130(8)
N8 0.02331(14) 0.01586(11) 0.01328(10) 0.00004(10) 0.00401(9) -0.00313(8)
O81 0.02960(16) 0.02553(14) 0.02248(13) 0.00959(12) 0.00736(12) -0.00406(11)
O82 0.03124(17) 0.03593(18) 0.01933(12) -0.00803(14) 0.00360(11) -0.01472(12)
N2 0.01371(10) 0.01618(10) 0.01040(8) -0.00106(8) -0.00031(7) -0.00129(7)
C7 0.01359(11) 0.01586(11) 0.01029(9) 0.00047(9) 0.00066(8) -0.00117(8)
C71 0.01775(14) 0.02716(17) 0.01793(13) 0.00526(13) 0.00305(11) -0.00456(12)
C1A 0.01104(10) 0.01354(10) 0.01323(10) -0.00054(8) 0.00004(8) 0.00087(8)
C2A 0.01514(12) 0.01633(12) 0.01741(12) -0.00180(10) 0.00143(10) 0.00334(10)
C3A 0.01472(12) 0.02004(14) 0.02160(14) -0.00353(11) 0.00341(11) 0.00241(11)
C4A 0.01165(11) 0.02092(14) 0.01812(13) -0.00176(10) 0.00176(9) -0.00151(11)
C5A 0.01127(11) 0.02037(13) 0.01433(11) 0.00018(10) -0.00012(9) 0.00061(10)
C6A 0.01118(10) 0.01629(12) 0.01337(10) -0.00033(9) 0.00015(8) 0.00185(9)
N6A 0.01481(12) 0.02737(16) 0.02509(15) -0.00269(11) -0.00056(11) 0.01273(13)
N1A 0.01158(9) 0.01315(9) 0.01268(9) 0.00034(7) -0.00052(7) -0.00059(7)
C9A 0.01229(11) 0.01519(11) 0.01328(10) -0.00037(9) -0.00018(8) -0.00209(9)
C8A 0.01166(10) 0.01280(10) 0.01385(10) -0.00011(8) -0.00040(8) -0.00054(8)
N8A 0.01202(10) 0.01498(10) 0.01898(11) -0.00088(8) 0.00076(8) -0.00096(9)
O81A 0.01446(11) 0.02720(14) 0.03044(15) -0.00252(10) 0.00599(10) -0.01078(12)
O82A 0.01304(10) 0.02823(15) 0.02808(14) -0.00039(10) -0.00318(10) -0.00584(11)
N2A 0.01369(10) 0.01361(9) 0.01377(9) -0.00001(8) -0.00189(8) -0.00161(8)
C7A 0.01369(11) 0.01306(10) 0.01368(10) 0.00103(9) -0.00025(9) -0.00160(8)
C71A 0.02004(15) 0.01982(14) 0.02022(14) 0.00255(12) 0.00294(12) -0.00603(11)

loop_
_atom_type_symbol
_atom_type_description
_atom_type_scat_dispersion_real
_atom_type_scat_dispersion_imag
_atom_type_scat_source
_atom_type_scat_dispersion_source
C C 0.00347 0.00161 'Clementi & Roetti, C., At. Data Nucl. Data Tables 1974, 14, (177-478); Clementi & Raimondi, J. Chem. Phys., 1963, 38, (2686-2689)' 'Henke, Gullikson and Davis, At. Data and Nucl. Data Tables, 1993, 54, 2'
H H 0.00000 0.00000 'Clementi & Roetti, C., At. Data Nucl. Data Tables 1974, 14, (177-478); Clementi & Raimondi, J. Chem. Phys., 1963, 38, (2686-2689)' 'Henke, Gullikson and Davis, At. Data and Nucl. Data Tables, 1993, 54, 2'
N N 0.00653 0.00323 'Clementi & Roetti, C., At. Data Nucl. Data Tables 1974, 14, (177-478); Clementi & Raimondi, J. Chem. Phys., 1963, 38, (2686-2689)' 'Henke, Gullikson and Davis, At. Data and Nucl. Data Tables, 1993, 54, 2'
O O 0.01158 0.00611 'Clementi & Roetti, C., At. Data Nucl. Data Tables 1974, 14, (177-478); Clementi & Raimondi, J. Chem. Phys., 1963, 38, (2686-2689)' 'Henke, Gullikson and Davis, At. Data and Nucl. Data Tables, 1993, 54, 2'

loop_
_geom_angle_atom_site_label_1
_geom_angle_atom_site_label_2
_geom_angle_atom_site_label_3
_geom_angle
_geom_angle_site_symmetry_1
_geom_angle_site_symmetry_3
_geom_angle_publ_flag
C6 C1 C2 121.60(3) . . ?
N1 C1 C2 118.74(3) . . ?
N1 C1 C6 119.63(3) . . ?
C3 C2 C1 120.56(4) . . ?
H2 C2 C1 118.7(5) . . ?
H2 C2 C3 120.7(5) . . ?
C4 C3 C2 118.60(4) . . ?
H3 C3 C2 121.1(5) . . ?
H3 C3 C4 120.3(5) . . ?
C5 C4 C3 121.06(3) . . ?
H4 C4 C3 119.5(5) . . ?
H4 C4 C5 119.4(5) . . ?
C6 C5 C4 121.12(3) . . ?
H5 C5 C4 121.2(5) . . ?
H5 C5 C6 117.7(5) . . ?
C5 C6 C1 117.03(3) . . ?
N6 C6 C1 122.03(3) . . ?
N6 C6 C5 120.83(3) . . ?
H6a N6 C6 115.7(5) . . ?
H6b N6 C6 118.7(5) . . ?
H6b N6 H6a 116.8(7) . . ?
C9 N1 C1 126.72(3) . . ?
C7 N1 C1 125.53(3) . . ?
C7 N1 C9 107.56(3) . . ?
C8 C9 N1 104.19(3) . . ?
H9 C9 N1 123.4(5) . . ?
H9 C9 C8 132.5(5) . . ?
N8 C8 C9 125.96(3) . . ?
N2 C8 C9 112.41(3) . . ?
N2 C8 N8 121.61(3) . . ?
O81 N8 C8 118.02(3) . . ?
O82 N8 C8 118.21(4) . . ?
O82 N8 O81 123.76(4) . . ?
C7 N2 C8 104.37(3) . . ?
N2 C7 N1 111.47(3) . . ?
C71 C7 N1 122.61(3) . . ?
C71 C7 N2 125.87(3) . . ?
H71a C71 C7 109.8(5) . . ?
H71b C71 C7 109.7(5) . . ?
H71b C71 H71a 106.9(7) . . ?
H71c C71 C7 109.6(5) . . ?
H71c C71 H71a 109.9(7) . . ?
H71c C71 H71b 110.9(7) . . ?
C6A C1A C2A 122.22(3) . . ?
N1A C1A C2A 118.66(3) . . ?
N1A C1A C6A 119.05(3) . . ?
C3A C2A C1A 120.01(3) . . ?
H2A C2A C1A 119.5(4) . . ?
H2A C2A C3A 120.5(4) . . ?
C4A C3A C2A 118.87(3) . . ?
H3A C3A C2A 120.6(5) . . ?
H3A C3A C4A 120.5(5) . . ?
C5A C4A C3A 121.00(3) . . ?
H4A C4A C3A 120.1(4) . . ?
H4A C4A C5A 118.9(4) . . ?
C6A C5A C4A 121.15(3) . . ?
H5A C5A C4A 120.6(4) . . ?
H5A C5A C6A 118.2(4) . . ?
C5A C6A C1A 116.73(3) . . ?
N6A C6A C1A 122.07(3) . . ?
N6A C6A C5A 121.16(3) . . ?
H6Aa N6A C6A 115.5(5) . . ?
H6Ab N6A C6A 119.7(5) . . ?
H6Ab N6A H6Aa 115.0(7) . . ?
C9A N1A C1A 126.83(3) . . ?
C7A N1A C1A 125.25(3) . . ?
C7A N1A C9A 107.93(3) . . ?
C8A C9A N1A 103.80(3) . . ?
H9A C9A N1A 121.6(4) . . ?
H9A C9A C8A 134.6(4) . . ?
N8A C8A C9A 127.01(3) . . ?
N2A C8A C9A 112.52(3) . . ?
N2A C8A N8A 120.46(3) . . ?
O81A N8A C8A 117.46(3) . . ?
O82A N8A C8A 118.62(3) . . ?
O82A N8A O81A 123.92(3) . . ?
C7A N2A C8A 104.62(3) . . ?
N2A C7A N1A 111.14(3) . . ?
C71A C7A N1A 123.33(3) . . ?
C71A C7A N2A 125.50(3) . . ?
H71d C71A C7A 110.9(5) . . ?
H71e C71A C7A 111.6(5) . . ?
H71e C71A H71d 105.6(7) . . ?
H71f C71A C7A 108.5(6) . . ?
H71f C71A H71d 110.5(7) . . ?
H71f C71A H71e 109.6(8) . . ?

loop_
_geom_bond_atom_site_label_1
_geom_bond_atom_site_label_2
_geom_bond_distance
_geom_bond_site_symmetry_2
_geom_bond_publ_flag
C1 C2 1.3926(5) . ?
C1 C6 1.4053(5) . ?
C1 N1 1.4390(4) . ?
C2 C3 1.3903(5) . ?
C2 H2 1.080(9) . ?
C3 C4 1.3962(6) . ?
C3 H3 1.074(10) . ?
C4 C5 1.3864(6) . ?
C4 H4 1.081(9) . ?
C5 C6 1.4109(5) . ?
C5 H5 1.062(9) . ?
C6 N6 1.3710(5) . ?
N6 H6a 0.980(9) . ?
N6 H6b 0.966(9) . ?
N1 C9 1.3686(5) . ?
N1 C7 1.3783(4) . ?
C9 C8 1.3712(4) . ?
C9 H9 1.044(9) . ?
C8 N8 1.4249(4) . ?
C8 N2 1.3663(5) . ?
N8 O81 1.2267(5) . ?
N8 O82 1.2270(5) . ?
N2 C7 1.3178(4) . ?
C7 C71 1.4797(5) . ?
C71 H71a 1.067(11) . ?
C71 H71b 1.047(10) . ?
C71 H71c 1.069(10) . ?
C1A C2A 1.3925(5) . ?
C1A C6A 1.4031(4) . ?
C1A N1A 1.4351(4) . ?
C2A C3A 1.3884(5) . ?
C2A H2A 1.073(9) . ?
C3A C4A 1.3962(6) . ?
C3A H3A 1.068(9) . ?
C4A C5A 1.3865(5) . ?
C4A H4A 1.059(9) . ?
C5A C6A 1.4098(5) . ?
C5A H5A 1.078(9) . ?
C6A N6A 1.3751(5) . ?
N6A H6Aa 0.973(9) . ?
N6A H6Ab 0.977(9) . ?
N1A C9A 1.3701(5) . ?
N1A C7A 1.3777(4) . ?
C9A C8A 1.3740(4) . ?
C9A H9A 1.041(8) . ?
C8A N8A 1.4294(5) . ?
C8A N2A 1.3631(4) . ?
N8A O81A 1.2334(4) . ?
N8A O82A 1.2202(4) . ?
N2A C7A 1.3183(4) . ?
C7A C71A 1.4827(5) . ?
C71A H71d 1.047(11) . ?
C71A H71e 1.062(10) . ?
C71A H71f 1.040(12) . ?
